data_7238373
loop_
_publ_author_name
'Ding, Yan'
'Meng, Jing-Xin'
'Chen, Wei-Lin'
'Wang, En-Bo'

_publ_section_title
;
 Controllable assembly of four new POM-based supramolecular compounds by
 altering the POM secondary building units from pseudo-Keggin to classical
 Keggin
;
_journal_issue 7
_journal_name_full CrystEngComm
_journal_page_first 2687
_journal_paper_doi 10.1039/c0ce00967a
_journal_volume 13
_journal_year 2011
_chemical_formula_sum 'C56 H64 Cu3 Mo12 N16 O44 P'
_chemical_formula_weight 3038.10
_space_group_IT_number 2
_space_group_name_Hall '-P 1'
_space_group_name_H-M_alt 'P -1'
_symmetry_cell_setting triclinic
_symmetry_space_group_name_H-M 'P -1'
_atom_sites_solution_hydrogens geom
_atom_sites_solution_primary direct
_atom_sites_solution_secondary difmap
_audit_creation_method SHELXL-97
_cell_angle_alpha 109.29(3)
_cell_angle_beta 116.85(3)
_cell_angle_gamma 97.96(3)
_cell_formula_units_Z 1
_cell_length_a 13.280(3)
_cell_length_b 13.476(3)
_cell_length_c 14.623(3)
_cell_measurement_reflns_used 15429
_cell_measurement_temperature 150(2)
_cell_measurement_theta_max 25.00
_cell_measurement_theta_min 3.06
_cell_volume 2071.2(14)
_computing_cell_refinement 'Rapid Auto'
_computing_data_collection 'Rapid Auto'
_computing_data_reduction 'Rapid Auto'
_computing_structure_refinement 'SHELXL-97 (Sheldrick, 1997)'
_computing_structure_solution 'SHELXS-97 (Sheldrick, 1990)'
_diffrn_ambient_temperature 150(2)
_diffrn_measured_fraction_theta_full 0.993
_diffrn_measured_fraction_theta_max 0.993
_diffrn_measurement_device_type 'Bruker APEX area-detector diffractometer'
_diffrn_measurement_method '\f and \w scan'
_diffrn_radiation_monochromator graphite
_diffrn_radiation_source 'fine-focus sealed tube'
_diffrn_radiation_type MoK\a
_diffrn_radiation_wavelength 0.71073
_diffrn_reflns_av_R_equivalents 0.0273
_diffrn_reflns_av_sigmaI/netI 0.0375
_diffrn_reflns_limit_h_max 15
_diffrn_reflns_limit_h_min -15
_diffrn_reflns_limit_k_max 15
_diffrn_reflns_limit_k_min -16
_diffrn_reflns_limit_l_max 17
_diffrn_reflns_limit_l_min -16
_diffrn_reflns_number 15429
_diffrn_reflns_theta_full 25.00
_diffrn_reflns_theta_max 25.00
_diffrn_reflns_theta_min 3.06
_diffrn_standards_decay_% 0
_diffrn_standards_interval_time 0
_diffrn_standards_number 0
_exptl_absorpt_coefficient_mu 2.625
_exptl_absorpt_correction_T_max 0.533
_exptl_absorpt_correction_T_min 0.497
_exptl_absorpt_correction_type multi-scan
_exptl_absorpt_process_details 'ABSCOR by T.Higashi 8 March, 1995'
_exptl_crystal_colour black
_exptl_crystal_density_diffrn 2.436
_exptl_crystal_density_method 'not measured'
_exptl_crystal_description block
_exptl_crystal_F_000 1470
_exptl_crystal_size_max 0.27
_exptl_crystal_size_mid 0.25
_exptl_crystal_size_min 0.24
_refine_diff_density_max 1.389
_refine_diff_density_min -0.905
_refine_diff_density_rms 0.190
_refine_ls_extinction_method none
_refine_ls_goodness_of_fit_ref 1.074
_refine_ls_hydrogen_treatment constr
_refine_ls_matrix_type full
_refine_ls_number_parameters 616
_refine_ls_number_reflns 7242
_refine_ls_number_restraints 12
_refine_ls_restrained_S_all 1.079
_refine_ls_R_factor_all 0.0717
_refine_ls_R_factor_gt 0.0657
_refine_ls_shift/su_max 0.001
_refine_ls_shift/su_mean 0.000
_refine_ls_structure_factor_coef Fsqd
_refine_ls_weighting_details 'calc w=1/[\s^2^(Fo^2^)+(0.0388P)^2^+73.2589P] where P=(Fo^2^+2Fc^2^)/3'
_refine_ls_weighting_scheme calc
_refine_ls_wR_factor_gt 0.1639
_refine_ls_wR_factor_ref 0.1665
_reflns_number_gt 6706
_reflns_number_total 7242
_reflns_threshold_expression >2sigma(I)
_cod_data_source_file c0ce00967a.txt
_cod_data_source_block mmm
_cod_depositor_comments
;
The following automatic conversions were performed:

data item '_symmetry_cell_setting' value 'Triclinic' was changed to
'triclinic' in accordance with the
/home/saulius/struct/COD-crude-data/automatic-downloads/DataCite-retrospective/RSC/depositions/lib/dictionaries/cif_core.dic
dictionary named 'cif_core.dic' version 2.4.2 last updated on
2011-04-26.

Automatic conversion script
Id: cif_fix_values 6909 2019-04-08 15:41:33Z antanas 
;
_cod_original_cell_volume 2071.2(8)
_cod_database_code 7238373

loop_
_symmetry_equiv_pos_as_xyz
'x, y, z'
'-x, -y, -z'

loop_
_atom_site_label
_atom_site_type_symbol
_atom_site_fract_x
_atom_site_fract_y
_atom_site_fract_z
_atom_site_U_iso_or_equiv
_atom_site_adp_type
_atom_site_occupancy
_atom_site_symmetry_multiplicity
_atom_site_calc_flag
_atom_site_refinement_flags
Mo1 Mo 0.39668(9) 0.15122(8) 0.16808(8) 0.0200(2) Uani 1 1 d .
Mo2 Mo 0.70628(9) 0.22874(8) 0.26916(8) 0.0211(2) Uani 1 1 d .
Mo3 Mo 0.43956(9) 0.02269(9) -0.25249(8) 0.0252(2) Uani 1 1 d .
Mo4 Mo 0.18840(8) -0.06024(8) -0.11290(8) 0.0220(2) Uani 1 1 d .
Mo5 Mo 0.36330(9) 0.19323(9) -0.06954(9) 0.0279(3) Uani 1 1 d .
Mo6 Mo 0.66867(9) 0.24174(8) 0.01808(9) 0.0252(2) Uani 1 1 d .
Cu1 Cu 0.5000 0.5000 0.0000 0.0266(5) Uani 1 2 d S
Cu2 Cu 0.39604(14) 0.07013(12) 0.40820(13) 0.0328(4) Uani 1 1 d .
P1 P 0.5000 0.0000 0.0000 0.0136(7) Uani 1 2 d S
O22 O 0.5187(9) 0.2720(10) -0.0083(9) 0.067(4) Uani 1 1 d U
O21 O 0.4009(11) 0.0476(11) -0.0009(11) 0.012(3) Uani 0.50 1 d P
O20 O 0.4950(11) 0.0829(11) -0.0559(11) 0.009(3) Uani 0.50 1 d P
O19 O 0.3571(8) 0.1057(10) -0.2080(9) 0.074(5) Uani 1 1 d .
O18 O 0.5849(9) 0.1526(10) -0.1376(10) 0.066(3) Uani 1 1 d U
O17 O 0.6779(8) 0.1109(9) 0.3105(10) 0.049(3) Uani 1 1 d .
O16 O 0.8146(11) 0.1600(9) 0.2385(9) 0.052(3) Uani 1 1 d .
O15 O 0.4476(7) 0.0591(8) 0.2369(9) 0.043(3) Uani 1 1 d .
O14 O 0.2215(10) 0.0596(7) -0.1359(7) 0.052(3) Uani 1 1 d .
O13 O 0.3784(9) 0.2238(7) 0.0708(7) 0.050(3) Uani 1 1 d .
O12 O 0.8041(8) 0.3355(7) 0.3958(8) 0.042(2) Uani 1 1 d .
O11 O 0.7044(12) 0.2930(9) 0.1751(10) 0.056(3) Uani 1 1 d .
O10 O 0.3497(9) 0.2222(7) 0.2463(9) 0.044(3) Uani 1 1 d .
O9 O 0.2568(10) 0.0362(8) 0.0467(7) 0.055(3) Uani 1 1 d .
O8 O 0.2208(11) -0.1715(10) -0.0514(9) 0.055(3) Uani 1 1 d .
O7 O 0.7440(8) 0.3586(6) 0.0292(7) 0.0272(18) Uani 1 1 d .
O6 O 0.5631(7) 0.2438(9) 0.2505(10) 0.048(3) Uani 1 1 d .
O5 O 0.4134(7) 0.0343(7) -0.3694(7) 0.0303(19) Uani 1 1 d .
O4 O 0.0439(7) -0.0915(9) -0.1606(7) 0.039(2) Uani 1 1 d .
O3 O 0.2924(8) 0.2777(7) -0.1069(7) 0.0312(19) Uani 1 1 d .
O2 O 0.5305(11) 0.0672(10) 0.1223(11) 0.011(3) Uani 0.50 1 d P
O1 O 0.6220(12) 0.0939(11) 0.0746(11) 0.014(3) Uani 0.50 1 d P
OW1 O -0.0050(9) 0.6326(8) 0.6825(8) 0.043(2) Uani 1 1 d .
OW2 O -0.1795(10) -0.2523(9) -0.3217(10) 0.061(3) Uani 1 1 d .
N6 N 0.0630(8) -0.1239(8) 0.1373(8) 0.023(2) Uani 1 1 d .
N5 N 0.2399(9) -0.0334(8) 0.2986(8) 0.030(2) Uani 1 1 d .
N4 N 0.5459(8) 0.1807(8) 0.5246(8) 0.025(2) Uani 1 1 d .
N3 N 0.7133(9) 0.2873(8) 0.6909(8) 0.025(2) Uani 1 1 d .
N2 N 0.6134(8) 0.5548(8) 0.3230(7) 0.021(2) Uani 1 1 d .
N1 N 0.5410(8) 0.5461(8) 0.1517(8) 0.023(2) Uani 1 1 d .
C21 C 0.7241(11) 0.3084(11) 0.6086(11) 0.034(3) Uani 1 1 d .
H21A H 0.7891 0.3593 0.6207 0.041 Uiso 1 1 calc R
C20 C 0.7823(10) 0.5239(10) 0.8988(10) 0.030(3) Uani 1 1 d .
H20A H 0.7128 0.4846 0.8902 0.036 Uiso 1 1 calc R
C19 C 0.9497(11) 0.5267(10) 0.8797(10) 0.032(3) Uani 1 1 d .
H19A H 0.9949 0.4890 0.8585 0.038 Uiso 1 1 calc R
C18 C 0.8030(11) 0.3403(10) 0.8143(10) 0.032(3) Uani 1 1 d .
H18A H 0.8713 0.3154 0.8275 0.038 Uiso 1 1 calc R
H18B H 0.7685 0.3167 0.8529 0.038 Uiso 1 1 calc R
C17 C 0.1558(11) -0.0715(11) 0.3219(11) 0.035(3) Uani 1 1 d .
H17A H 0.1718 -0.0593 0.3943 0.041 Uiso 1 1 calc R
C16 C 0.9879(10) 0.6417(10) 0.9257(10) 0.028(3) Uani 1 1 d .
H16A H 1.0570 0.6804 0.9331 0.034 Uiso 1 1 calc R
C15 C 0.0479(12) -0.1287(11) 0.2244(11) 0.036(3) Uani 1 1 d .
H15A H -0.0228 -0.1643 0.2165 0.044 Uiso 1 1 calc R
C14 C 0.1791(11) -0.0671(9) 0.1855(10) 0.030(3) Uani 1 1 d .
H14A H 0.2130 -0.0530 0.1457 0.035 Uiso 1 1 calc R
C13 C 0.6216(12) 0.2405(11) 0.5076(12) 0.038(3) Uani 1 1 d .
H13A H 0.6051 0.2353 0.4369 0.046 Uiso 1 1 calc R
C12 C 0.8454(9) 0.4660(9) 0.8644(9) 0.024(2) Uani 1 1 d .
C11 C 0.8194(12) 0.6405(11) 0.9464(11) 0.034(3) Uani 1 1 d .
H11A H 0.7750 0.6788 0.9685 0.041 Uiso 1 1 calc R
C10 C 0.6037(10) 0.2108(9) 0.6361(10) 0.026(3) Uani 1 1 d .
H10A H 0.5726 0.1827 0.6717 0.031 Uiso 1 1 calc R
C7 C 0.5927(10) 0.6528(10) 0.3294(10) 0.026(3) Uani 1 1 d .
H7A H 0.6060 0.7115 0.3939 0.032 Uiso 1 1 calc R
C6 C 0.5775(10) 0.4914(10) 0.2136(10) 0.026(3) Uani 1 1 d .
H6A H 0.5782 0.4189 0.1855 0.032 Uiso 1 1 calc R
C5 C 0.5495(11) 0.6482(10) 0.2250(11) 0.029(3) Uani 1 1 d .
H5A H 0.5286 0.7043 0.2049 0.035 Uiso 1 1 calc R
C4 C 0.4541(12) 0.4876(12) 0.3899(10) 0.035(3) Uani 1 1 d .
H4A H 0.4218 0.4777 0.3149 0.042 Uiso 1 1 calc R
C3 C 0.6593(12) 0.5226(11) 0.4169(11) 0.032(3) Uani 1 1 d .
H3A H 0.7364 0.5785 0.4802 0.038 Uiso 1 1 calc R
H3B H 0.6718 0.4519 0.3912 0.038 Uiso 1 1 calc R
C2 C 0.6198(12) 0.5218(11) 0.5691(10) 0.032(3) Uani 1 1 d .
H2A H 0.7012 0.5352 0.6158 0.039 Uiso 1 1 calc R
C1 C 0.5746(11) 0.5115(9) 0.4582(9) 0.024(2) Uani 1 1 d .
N8 N 0.0939(9) 0.3005(8) -0.4216(8) 0.029(2) Uani 1 1 d .
C28 C 0.0827(10) 0.4557(10) -0.3311(12) 0.034(3) Uani 1 1 d .
H28A H 0.0645 0.5212 -0.3157 0.041 Uiso 1 1 calc R
N7 N 0.1422(14) 0.4187(12) -0.2526(14) 0.067(4) Uani 1 1 d .
C27 C 0.0554(11) 0.3842(11) -0.4312(12) 0.038(3) Uani 1 1 d .
H27A H 0.0152 0.3909 -0.4988 0.046 Uiso 1 1 calc R
C26 C 0.1492(11) 0.3207(10) -0.3099(10) 0.032(3) Uani 1 1 d .
H26A H 0.1850 0.2758 -0.2788 0.038 Uiso 1 1 calc R
C25 C 0.0796(12) 0.2014(10) -0.5158(10) 0.032(3) Uani 1 1 d .
H25A H 0.1555 0.2093 -0.5117 0.038 Uiso 1 1 calc R
H25B H 0.0209 0.1967 -0.5888 0.038 Uiso 1 1 calc R
C24 C 0.1204(11) 0.0566(10) -0.4441(11) 0.032(3) Uani 1 1 d .
H24A H 0.2022 0.0940 -0.4074 0.038 Uiso 1 1 calc R
C23 C -0.0834(11) 0.0370(10) -0.5671(10) 0.029(3) Uani 1 1 d .
H23A H -0.1395 0.0605 -0.6133 0.034 Uiso 1 1 calc R
C22 C 0.0396(10) 0.0963(9) -0.5081(9) 0.024(2) Uani 1 1 d .
C9 C 0.9681(11) 0.8256(10) 1.0145(11) 0.030(3) Uani 1 1 d .
H9A H 0.9988 0.8518 0.9746 0.036 Uiso 1 1 calc R
H9B H 0.9004 0.8501 1.0061 0.036 Uiso 1 1 calc R
C8 C 0.9256(10) 0.6987(10) 0.9600(9) 0.025(2) Uani 1 1 d .

loop_
_atom_site_aniso_label
_atom_site_aniso_U_11
_atom_site_aniso_U_22
_atom_site_aniso_U_33
_atom_site_aniso_U_23
_atom_site_aniso_U_13
_atom_site_aniso_U_12
Mo1 0.0251(5) 0.0205(5) 0.0206(5) 0.0094(4) 0.0159(4) 0.0105(4)
Mo2 0.0224(5) 0.0185(5) 0.0148(4) 0.0051(4) 0.0070(4) 0.0034(4)
Mo3 0.0200(5) 0.0396(6) 0.0151(5) 0.0122(4) 0.0094(4) 0.0073(4)
Mo4 0.0132(4) 0.0279(5) 0.0249(5) 0.0141(4) 0.0088(4) 0.0063(4)
Mo5 0.0237(5) 0.0239(5) 0.0273(5) 0.0084(4) 0.0072(4) 0.0147(4)
Mo6 0.0267(5) 0.0163(5) 0.0364(6) 0.0087(4) 0.0228(5) 0.0028(4)
Cu1 0.0293(11) 0.0322(11) 0.0196(10) 0.0128(9) 0.0139(9) 0.0076(9)
Cu2 0.0286(8) 0.0222(7) 0.0261(8) -0.0007(6) 0.0090(7) -0.0002(6)
P1 0.0148(18) 0.0125(17) 0.0137(17) 0.0062(15) 0.0073(15) 0.0050(15)
O22 0.031(5) 0.076(7) 0.050(6) -0.023(4) 0.026(4) 0.011(4)
O21 0.004(6) 0.020(7) 0.016(7) 0.013(6) 0.005(5) 0.003(5)
O20 0.006(6) 0.013(7) 0.011(6) 0.007(5) 0.006(5) 0.000(5)
O19 0.016(4) 0.083(8) 0.045(6) -0.044(6) 0.016(5) -0.006(5)
O18 0.028(5) 0.070(6) 0.057(6) -0.019(5) 0.025(4) 0.012(4)
O17 0.025(5) 0.059(6) 0.099(9) 0.068(7) 0.034(5) 0.024(5)
O16 0.104(9) 0.065(7) 0.070(7) 0.059(6) 0.075(7) 0.074(7)
O15 0.013(4) 0.038(5) 0.086(8) 0.051(5) 0.016(5) 0.010(4)
O14 0.081(7) 0.027(5) 0.009(4) 0.009(4) 0.004(4) -0.021(5)
O13 0.061(6) 0.026(5) 0.020(4) 0.015(4) -0.003(4) -0.023(4)
O12 0.025(5) 0.029(5) 0.032(5) -0.006(4) -0.001(4) 0.010(4)
O11 0.120(10) 0.066(7) 0.079(8) 0.065(7) 0.087(8) 0.081(7)
O10 0.055(6) 0.024(5) 0.065(7) 0.004(4) 0.055(6) 0.005(4)
O9 0.073(7) 0.029(5) 0.013(4) 0.012(4) -0.006(4) -0.022(5)
O8 0.110(9) 0.077(8) 0.066(7) 0.062(6) 0.079(7) 0.078(7)
O7 0.042(5) 0.015(4) 0.037(5) 0.010(4) 0.032(4) 0.007(3)
O6 0.014(4) 0.063(7) 0.093(8) 0.068(7) 0.024(5) 0.016(4)
O5 0.028(4) 0.042(5) 0.035(5) 0.028(4) 0.019(4) 0.014(4)
O4 0.014(4) 0.070(7) 0.026(5) 0.018(5) 0.010(4) 0.011(4)
O3 0.039(5) 0.032(5) 0.025(4) 0.018(4) 0.014(4) 0.016(4)
O2 0.011(6) 0.009(6) 0.012(7) 0.005(5) 0.006(6) 0.002(5)
O1 0.015(7) 0.015(7) 0.015(7) 0.012(6) 0.007(6) 0.001(6)
OW1 0.048(6) 0.035(5) 0.047(6) 0.016(5) 0.025(5) 0.018(5)
OW2 0.051(7) 0.046(6) 0.067(7) -0.005(6) 0.043(6) -0.003(5)
N6 0.021(5) 0.020(5) 0.020(5) 0.007(4) 0.007(4) 0.003(4)
N5 0.026(5) 0.023(5) 0.024(5) 0.003(4) 0.009(4) -0.004(4)
N4 0.026(5) 0.020(5) 0.026(5) 0.006(4) 0.015(4) 0.008(4)
N3 0.025(5) 0.017(5) 0.022(5) 0.005(4) 0.009(4) -0.003(4)
N2 0.029(5) 0.020(5) 0.015(4) 0.006(4) 0.013(4) 0.008(4)
N1 0.020(5) 0.020(5) 0.022(5) 0.004(4) 0.011(4) 0.005(4)
C21 0.029(7) 0.030(7) 0.034(7) 0.013(6) 0.013(6) -0.002(5)
C20 0.018(6) 0.024(6) 0.035(7) 0.004(5) 0.014(5) -0.003(5)
C19 0.030(6) 0.031(7) 0.029(6) 0.005(5) 0.016(6) 0.013(5)
C18 0.031(7) 0.028(7) 0.022(6) 0.005(5) 0.008(5) 0.009(5)
C17 0.033(7) 0.037(7) 0.024(6) 0.005(6) 0.018(6) 0.001(6)
C16 0.019(6) 0.035(7) 0.035(7) 0.016(6) 0.019(5) 0.005(5)
C15 0.036(7) 0.037(7) 0.026(7) 0.006(6) 0.017(6) 0.004(6)
C14 0.037(7) 0.017(6) 0.021(6) 0.003(5) 0.012(5) -0.002(5)
C13 0.036(7) 0.040(8) 0.038(8) 0.018(6) 0.021(6) 0.009(6)
C12 0.013(5) 0.019(6) 0.016(5) 0.003(4) -0.003(4) -0.005(4)
C11 0.035(7) 0.031(7) 0.041(7) 0.006(6) 0.032(6) 0.008(6)
C10 0.026(6) 0.020(6) 0.027(6) 0.005(5) 0.016(5) 0.000(5)
C7 0.030(6) 0.022(6) 0.023(6) 0.003(5) 0.016(5) 0.007(5)
C6 0.029(6) 0.027(6) 0.022(6) 0.012(5) 0.011(5) 0.012(5)
C5 0.034(7) 0.024(6) 0.035(7) 0.014(5) 0.022(6) 0.009(5)
C4 0.036(7) 0.052(8) 0.012(5) 0.013(6) 0.012(5) 0.013(6)
C3 0.043(7) 0.037(7) 0.029(6) 0.019(6) 0.023(6) 0.023(6)
C2 0.033(7) 0.039(7) 0.021(6) 0.019(6) 0.007(5) 0.013(6)
C1 0.037(7) 0.017(5) 0.016(5) 0.007(4) 0.014(5) 0.008(5)
N8 0.030(5) 0.023(5) 0.027(5) 0.014(4) 0.008(4) 0.012(4)
C28 0.021(6) 0.014(6) 0.054(9) 0.008(6) 0.015(6) 0.005(5)
N7 0.066(10) 0.039(8) 0.071(10) 0.001(7) 0.038(9) 0.001(7)
C27 0.025(6) 0.035(7) 0.043(8) 0.022(7) 0.007(6) 0.007(6)
C26 0.033(7) 0.027(6) 0.026(6) 0.012(5) 0.010(6) 0.008(5)
C25 0.041(7) 0.027(6) 0.025(6) 0.014(5) 0.015(6) 0.009(6)
C24 0.027(6) 0.030(7) 0.030(6) 0.009(5) 0.011(5) 0.010(5)
C23 0.028(6) 0.025(6) 0.031(6) 0.015(5) 0.013(5) 0.008(5)
C22 0.022(6) 0.023(6) 0.021(6) 0.007(5) 0.010(5) 0.007(5)
C9 0.029(6) 0.023(6) 0.033(7) 0.016(5) 0.011(6) 0.007(5)
C8 0.023(6) 0.031(6) 0.014(5) 0.007(5) 0.010(5) 0.002(5)

loop_
_atom_type_symbol
_atom_type_description
_atom_type_scat_dispersion_real
_atom_type_scat_dispersion_imag
_atom_type_scat_source
C C 0.0033 0.0016 'International Tables Vol C Tables 4.2.6.8 and 6.1.1.4'
Cu Cu 0.3201 1.2651 'International Tables Vol C Tables 4.2.6.8 and 6.1.1.4'
Mo Mo -1.6832 0.6857 'International Tables Vol C Tables 4.2.6.8 and 6.1.1.4'
N N 0.0061 0.0033 'International Tables Vol C Tables 4.2.6.8 and 6.1.1.4'
O O 0.0106 0.0060 'International Tables Vol C Tables 4.2.6.8 and 6.1.1.4'
P P 0.1023 0.0942 'International Tables Vol C Tables 4.2.6.8 and 6.1.1.4'
H H 0.0000 0.0000 'International Tables Vol C Tables 4.2.6.8 and 6.1.1.4'

loop_
_geom_angle_atom_site_label_1
_geom_angle_atom_site_label_2
_geom_angle_atom_site_label_3
_geom_angle
_geom_angle_site_symmetry_1
_geom_angle_site_symmetry_3
O10 Mo1 O9 102.1(5) . .
O10 Mo1 O15 100.7(5) . .
O9 Mo1 O15 92.0(4) . .
O10 Mo1 O13 101.3(5) . .
O9 Mo1 O13 88.1(4) . .
O15 Mo1 O13 157.5(5) . .
O10 Mo1 O6 101.8(5) . .
O9 Mo1 O6 155.7(5) . .
O15 Mo1 O6 87.9(3) . .
O13 Mo1 O6 82.9(4) . .
O10 Mo1 O21 159.3(5) . .
O9 Mo1 O21 63.8(5) . .
O15 Mo1 O21 95.0(5) . .
O13 Mo1 O21 64.9(5) . .
O6 Mo1 O21 92.0(5) . .
O10 Mo1 O2 158.8(5) . .
O9 Mo1 O2 95.2(5) . .
O15 Mo1 O2 66.2(4) . .
O13 Mo1 O2 91.4(5) . .
O6 Mo1 O2 62.7(5) . .
O21 Mo1 O2 41.8(4) . .
O12 Mo2 O6 101.0(5) . .
O12 Mo2 O11 100.0(6) . .
O6 Mo2 O11 93.2(4) . .
O12 Mo2 O17 101.8(5) . .
O6 Mo2 O17 88.2(4) . .
O11 Mo2 O17 157.5(5) . .
O12 Mo2 O16 100.3(5) . .
O6 Mo2 O16 158.3(5) . .
O11 Mo2 O16 86.8(4) . .
O17 Mo2 O16 83.8(4) . .
O12 Mo2 O2 159.4(5) . .
O6 Mo2 O2 64.8(5) . .
O11 Mo2 O2 95.8(5) . .
O17 Mo2 O2 64.5(4) . .
O16 Mo2 O2 93.7(5) . .
O12 Mo2 O1 159.1(5) . .
O6 Mo2 O1 96.0(5) . .
O11 Mo2 O1 66.7(5) . .
O17 Mo2 O1 90.8(5) . .
O16 Mo2 O1 64.1(5) . .
O2 Mo2 O1 41.5(4) . .
O5 Mo3 O19 101.9(6) . .
O5 Mo3 O17 102.4(5) . 2_655
O19 Mo3 O17 92.5(5) . 2_655
O5 Mo3 O18 100.2(5) . .
O19 Mo3 O18 87.2(4) . .
O17 Mo3 O18 157.0(5) 2_655 .
O5 Mo3 O15 100.9(4) . 2_655
O19 Mo3 O15 156.7(5) . 2_655
O17 Mo3 O15 87.6(4) 2_655 2_655
O18 Mo3 O15 83.7(4) . 2_655
O5 Mo3 O20 157.7(4) . .
O19 Mo3 O20 64.0(5) . .
O17 Mo3 O20 95.7(5) 2_655 .
O18 Mo3 O20 63.6(5) . .
O15 Mo3 O20 92.8(4) 2_655 .
O5 Mo3 O2 158.3(4) . 2_655
O19 Mo3 O2 95.2(6) . 2_655
O17 Mo3 O2 63.3(4) 2_655 2_655
O18 Mo3 O2 93.7(5) . 2_655
O15 Mo3 O2 64.1(4) 2_655 2_655
O20 Mo3 O2 43.8(4) . 2_655
O4 Mo4 O14 103.0(5) . .
O4 Mo4 O16 101.4(5) . 2_655
O14 Mo4 O16 95.0(4) . 2_655
O4 Mo4 O9 100.6(5) . .
O14 Mo4 O9 89.9(4) . .
O16 Mo4 O9 155.7(5) 2_655 .
O4 Mo4 O8 98.8(5) . .
O14 Mo4 O8 157.7(5) . .
O16 Mo4 O8 85.6(4) 2_655 .
O9 Mo4 O8 81.0(4) . .
O4 Mo4 O21 159.7(5) . .
O14 Mo4 O21 66.8(5) . .
O16 Mo4 O21 97.1(5) 2_655 .
O9 Mo4 O21 63.1(5) . .
O8 Mo4 O21 90.9(5) . .
O4 Mo4 O1 157.5(5) . 2_655
O14 Mo4 O1 95.5(5) . 2_655
O16 Mo4 O1 63.9(5) 2_655 2_655
O9 Mo4 O1 92.0(5) . 2_655
O8 Mo4 O1 64.7(4) . 2_655
O21 Mo4 O1 42.0(4) . 2_655
O3 Mo5 O22 102.8(5) . .
O3 Mo5 O13 101.2(5) . .
O22 Mo5 O13 95.0(5) . .
O3 Mo5 O19 101.4(5) . .
O22 Mo5 O19 88.5(4) . .
O13 Mo5 O19 155.8(6) . .
O3 Mo5 O14 99.2(5) . .
O22 Mo5 O14 157.2(5) . .
O13 Mo5 O14 86.4(4) . .
O19 Mo5 O14 81.4(4) . .
O3 Mo5 O20 158.9(4) . .
O22 Mo5 O20 65.1(5) . .
O13 Mo5 O20 97.2(5) . .
O19 Mo5 O20 62.6(5) . .
O14 Mo5 O20 92.2(5) . .
O3 Mo5 O21 156.2(4) . .
O22 Mo5 O21 97.3(5) . .
O13 Mo5 O21 64.3(4) . .
O19 Mo5 O21 91.5(6) . .
O14 Mo5 O21 62.8(4) . .
O20 Mo5 O21 44.2(4) . .
O7 Mo6 O8 102.7(5) . 2_655
O7 Mo6 O18 101.4(5) . .
O8 Mo6 O18 94.6(5) 2_655 .
O7 Mo6 O11 100.0(4) . .
O8 Mo6 O11 89.0(4) 2_655 .
O18 Mo6 O11 156.9(5) . .
O7 Mo6 O22 99.4(5) . .
O8 Mo6 O22 157.3(6) 2_655 .
O18 Mo6 O22 86.1(4) . .
O11 Mo6 O22 82.0(5) . .
O7 Mo6 O20 157.0(4) . .
O8 Mo6 O20 96.7(5) 2_655 .
O18 Mo6 O20 64.5(5) . .
O11 Mo6 O20 92.4(5) . .
O22 Mo6 O20 63.1(5) . .
O7 Mo6 O1 158.6(4) . .
O8 Mo6 O1 65.8(5) 2_655 .
O18 Mo6 O1 97.5(5) . .
O11 Mo6 O1 63.3(4) . .
O22 Mo6 O1 91.6(5) . .
O20 Mo6 O1 43.5(4) . .
N1 Cu1 N1 180.0(2) 2_665 .
N4 Cu2 N5 174.8(4) . .
O1 P1 O1 180.0(16) . 2_655
O1 P1 O2 67.5(7) . .
O1 P1 O2 112.5(7) 2_655 .
O1 P1 O2 112.5(7) . 2_655
O1 P1 O2 67.5(7) 2_655 2_655
O2 P1 O2 180.0(9) . 2_655
O1 P1 O21 69.7(7) . 2_655
O1 P1 O21 110.3(7) 2_655 2_655
O2 P1 O21 110.9(7) . 2_655
O2 P1 O21 69.1(7) 2_655 2_655
O1 P1 O21 110.3(7) . .
O1 P1 O21 69.7(7) 2_655 .
O2 P1 O21 69.1(7) . .
O2 P1 O21 110.9(7) 2_655 .
O21 P1 O21 180.0(17) 2_655 .
O1 P1 O20 72.1(6) . .
O1 P1 O20 107.9(6) 2_655 .
O2 P1 O20 107.9(7) . .
O2 P1 O20 72.1(7) 2_655 .
O21 P1 O20 107.1(6) 2_655 .
O21 P1 O20 72.9(6) . .
O1 P1 O20 107.9(6) . 2_655
O1 P1 O20 72.1(6) 2_655 2_655
O2 P1 O20 72.1(7) . 2_655
O2 P1 O20 107.9(7) 2_655 2_655
O21 P1 O20 72.9(6) 2_655 2_655
O21 P1 O20 107.1(6) . 2_655
O20 P1 O20 180.0(7) . 2_655
Mo5 O22 Mo6 138.0(7) . .
P1 O21 O2 55.4(6) . .
P1 O21 O1 54.9(6) . 2_655
O2 O21 O1 93.6(9) . 2_655
P1 O21 Mo4 125.0(7) . .
O2 O21 Mo4 138.5(8) . .
O1 O21 Mo4 70.2(6) 2_655 .
P1 O21 Mo1 125.0(7) . .
O2 O21 Mo1 69.7(6) . .
O1 O21 Mo1 132.8(8) 2_655 .
Mo4 O21 Mo1 93.2(4) . .
P1 O21 Mo5 120.6(6) . .
O2 O21 Mo5 125.0(8) . .
O1 O21 Mo5 131.0(8) 2_655 .
Mo4 O21 Mo5 91.9(4) . .
Mo1 O21 Mo5 91.9(5) . .
P1 O20 Mo3 123.0(7) . .
P1 O20 Mo5 122.2(6) . .
Mo3 O20 Mo5 93.6(4) . .
P1 O20 Mo6 122.7(6) . .
Mo3 O20 Mo6 93.8(4) . .
Mo5 O20 Mo6 93.4(4) . .
Mo3 O19 Mo5 139.1(7) . .
Mo6 O18 Mo3 138.0(7) . .
Mo3 O17 Mo2 139.2(6) 2_655 .
Mo4 O16 Mo2 138.0(7) 2_655 .
Mo1 O15 Mo3 137.5(6) . 2_655
Mo4 O14 Mo5 138.0(6) . .
Mo5 O13 Mo1 138.7(6) . .
Mo2 O11 Mo6 137.0(6) . .
Mo1 O9 Mo4 138.6(7) . .
Mo6 O8 Mo4 137.6(6) 2_655 .
Mo2 O6 Mo1 138.6(7) . .
P1 O2 O1 56.1(6) . .
P1 O2 O21 55.5(6) . .
O1 O2 O21 93.9(9) . .
P1 O2 Mo2 125.4(7) . .
O1 O2 Mo2 69.4(6) . .
O21 O2 Mo2 132.1(8) . .
P1 O2 Mo1 124.0(7) . .
O1 O2 Mo1 137.2(8) . .
O21 O2 Mo1 68.5(6) . .
Mo2 O2 Mo1 93.3(4) . .
P1 O2 Mo3 120.8(7) . 2_655
O1 O2 Mo3 126.4(8) . 2_655
O21 O2 Mo3 130.4(8) . 2_655
Mo2 O2 Mo3 92.4(4) . 2_655
Mo1 O2 Mo3 91.9(4) . 2_655
P1 O1 O2 56.4(6) . .
P1 O1 O21 55.4(6) . 2_655
O2 O1 O21 94.2(9) . 2_655
P1 O1 Mo2 125.5(7) . .
O2 O1 Mo2 69.2(6) . .
O21 O1 Mo2 137.8(8) 2_655 .
P1 O1 Mo4 123.1(8) . 2_655
O2 O1 Mo4 131.4(8) . 2_655
O21 O1 Mo4 67.8(6) 2_655 2_655
Mo2 O1 Mo4 93.9(5) . 2_655
P1 O1 Mo6 121.4(7) . .
O2 O1 Mo6 132.7(8) . .
O21 O1 Mo6 124.3(8) 2_655 .
Mo2 O1 Mo6 92.4(5) . .
Mo4 O1 Mo6 91.6(4) 2_655 .
C14 N6 C15 107.3(10) . .
C14 N6 C9 126.8(10) . 1_444
C15 N6 C9 125.9(10) . 1_444
C14 N5 C17 105.4(10) . .
C14 N5 Cu2 127.7(9) . .
C17 N5 Cu2 125.6(8) . .
C10 N4 C13 106.2(10) . .
C10 N4 Cu2 128.5(8) . .
C13 N4 Cu2 125.1(9) . .
C10 N3 C21 106.7(10) . .
C10 N3 C18 126.8(10) . .
C21 N3 C18 126.5(10) . .
C6 N2 C7 107.3(9) . .
C6 N2 C3 126.6(10) . .
C7 N2 C3 126.0(9) . .
C6 N1 C5 105.9(10) . .
C6 N1 Cu1 126.7(8) . .
C5 N1 Cu1 127.3(8) . .
C13 C21 N3 106.3(11) . .
C13 C21 H21A 126.8 . .
N3 C21 H21A 126.8 . .
C12 C20 C11 121.8(11) . .
C12 C20 H20A 119.1 . .
C11 C20 H20A 119.1 . .
C16 C19 C12 121.5(11) . .
C16 C19 H19A 119.3 . .
C12 C19 H19A 119.3 . .
N3 C18 C12 112.1(10) . .
N3 C18 H18A 109.2 . .
C12 C18 H18A 109.2 . .
N3 C18 H18B 109.2 . .
C12 C18 H18B 109.2 . .
H18A C18 H18B 107.9 . .
C15 C17 N5 109.9(11) . .
C15 C17 H17A 125.0 . .
N5 C17 H17A 125.0 . .
C8 C16 C19 120.4(11) . .
C8 C16 H16A 119.8 . .
C19 C16 H16A 119.8 . .
C17 C15 N6 106.2(11) . .
C17 C15 H15A 126.9 . .
N6 C15 H15A 126.9 . .
N5 C14 N6 111.1(11) . .
N5 C14 H14A 124.4 . .
N6 C14 H14A 124.4 . .
C21 C13 N4 109.8(12) . .
C21 C13 H13A 125.1 . .
N4 C13 H13A 125.1 . .
C20 C12 C19 117.9(11) . .
C20 C12 C18 120.2(11) . .
C19 C12 C18 121.8(11) . .
C20 C11 C8 118.4(11) . .
C20 C11 H11A 120.8 . .
C8 C11 H11A 120.8 . .
N4 C10 N3 111.0(10) . .
N4 C10 H10A 124.5 . .
N3 C10 H10A 124.5 . .
C5 C7 N2 107.1(10) . .
C5 C7 H7A 126.5 . .
N2 C7 H7A 126.5 . .
N1 C6 N2 110.8(10) . .
N1 C6 H6A 124.6 . .
N2 C6 H6A 124.6 . .
C7 C5 N1 108.9(11) . .
C7 C5 H5A 125.6 . .
N1 C5 H5A 125.6 . .
C1 C4 C2 120.6(11) . 2_666
C1 C4 H4A 119.7 . .
C2 C4 H4A 119.7 2_666 .
N2 C3 C1 112.3(10) . .
N2 C3 H3A 109.2 . .
C1 C3 H3A 109.2 . .
N2 C3 H3B 109.2 . .
C1 C3 H3B 109.2 . .
H3A C3 H3B 107.9 . .
C4 C2 C1 121.0(12) 2_666 .
C4 C2 H2A 119.5 2_666 .
C1 C2 H2A 119.5 . .
C4 C1 C2 118.3(11) . .
C4 C1 C3 122.5(10) . .
C2 C1 C3 119.1(11) . .
C27 N8 C26 108.3(11) . .
C27 N8 C25 126.2(11) . .
C26 N8 C25 125.5(10) . .
C27 C28 N7 108.8(12) . .
C27 C28 H28A 125.6 . .
N7 C28 H28A 125.6 . .
C26 N7 C28 106.8(13) . .
C28 C27 N8 109.2(12) . .
C28 C27 H27A 125.4 . .
N8 C27 H27A 125.4 . .
N7 C26 N8 106.8(12) . .
N7 C26 H26A 126.6 . .
N8 C26 H26A 126.6 . .
N8 C25 C22 110.6(10) . .
N8 C25 H25A 109.5 . .
C22 C25 H25A 109.5 . .
N8 C25 H25B 109.5 . .
C22 C25 H25B 109.5 . .
H25A C25 H25B 108.1 . .
C23 C24 C22 121.8(12) 2_554 .
C23 C24 H24A 119.1 2_554 .
C22 C24 H24A 119.1 . .
C24 C23 C22 119.3(11) 2_554 .
C24 C23 H23A 120.3 2_554 .
C22 C23 H23A 120.3 . .
C24 C22 C23 118.9(11) . .
C24 C22 C25 121.9(11) . .
C23 C22 C25 119.3(11) . .
N6 C9 C8 112.2(9) 1_666 .
N6 C9 H9A 109.2 1_666 .
C8 C9 H9A 109.2 . .
N6 C9 H9B 109.2 1_666 .
C8 C9 H9B 109.2 . .
H9A C9 H9B 107.9 . .
C16 C8 C11 120.1(11) . .
C16 C8 C9 121.3(11) . .
C11 C8 C9 118.6(11) . .

loop_
_geom_bond_atom_site_label_1
_geom_bond_atom_site_label_2
_geom_bond_distance
_geom_bond_site_symmetry_2
Mo1 O10 1.643(8) .
Mo1 O9 1.847(9) .
Mo1 O15 1.858(8) .
Mo1 O13 1.926(8) .
Mo1 O6 1.931(8) .
Mo1 O21 2.435(13) .
Mo1 O2 2.454(13) .
Mo2 O12 1.654(8) .
Mo2 O6 1.845(8) .
Mo2 O11 1.846(9) .
Mo2 O17 1.925(8) .
Mo2 O16 1.951(9) .
Mo2 O2 2.403(13) .
Mo2 O1 2.407(14) .
Mo3 O5 1.650(8) .
Mo3 O19 1.837(9) .
Mo3 O17 1.847(9) 2_655
Mo3 O18 1.951(10) .
Mo3 O15 1.957(9) 2_655
Mo3 O20 2.417(12) .
Mo3 O2 2.495(13) 2_655
Mo4 O4 1.649(8) .
Mo4 O14 1.791(8) .
Mo4 O16 1.862(9) 2_655
Mo4 O9 1.928(9) .
Mo4 O8 1.990(9) .
Mo4 O21 2.424(12) .
Mo4 O1 2.464(14) 2_655
Mo5 O3 1.651(8) .
Mo5 O22 1.811(10) .
Mo5 O13 1.863(9) .
Mo5 O19 1.935(9) .
Mo5 O14 1.997(9) .
Mo5 O20 2.431(13) .
Mo5 O21 2.496(13) .
Mo6 O7 1.659(7) .
Mo6 O8 1.825(9) 2_655
Mo6 O18 1.843(11) .
Mo6 O11 1.962(10) .
Mo6 O22 1.980(10) .
Mo6 O20 2.433(12) .
Mo6 O1 2.500(13) .
Cu1 N1 1.873(9) 2_665
Cu1 N1 1.873(9) .
Cu2 N4 1.876(10) .
Cu2 N5 1.879(10) .
P1 O1 1.529(13) .
P1 O1 1.529(13) 2_655
P1 O2 1.535(13) .
P1 O2 1.535(13) 2_655
P1 O21 1.538(13) 2_655
P1 O21 1.538(13) .
P1 O20 1.581(12) .
P1 O20 1.581(12) 2_655
O21 O2 1.742(17) .
O21 O1 1.753(19) 2_655
O17 Mo3 1.847(9) 2_655
O16 Mo4 1.862(9) 2_655
O15 Mo3 1.957(9) 2_655
O8 Mo6 1.825(9) 2_655
O2 O1 1.702(18) .
O2 Mo3 2.495(13) 2_655
O1 O21 1.753(19) 2_655
O1 Mo4 2.464(14) 2_655
N6 C14 1.340(15) .
N6 C15 1.396(16) .
N6 C9 1.479(15) 1_444
N5 C14 1.337(15) .
N5 C17 1.390(16) .
N4 C10 1.327(15) .
N4 C13 1.362(16) .
N3 C10 1.345(14) .
N3 C21 1.386(16) .
N3 C18 1.468(15) .
N2 C6 1.345(14) .
N2 C7 1.367(15) .
N2 C3 1.469(15) .
N1 C6 1.319(15) .
N1 C5 1.389(15) .
C21 C13 1.348(19) .
C21 H21A 0.9300 .
C20 C12 1.366(17) .
C20 C11 1.396(17) .
C20 H20A 0.9300 .
C19 C16 1.377(17) .
C19 C12 1.388(17) .
C19 H19A 0.9300 .
C18 C12 1.506(16) .
C18 H18A 0.9700 .
C18 H18B 0.9700 .
C17 C15 1.342(18) .
C17 H17A 0.9300 .
C16 C8 1.350(17) .
C16 H16A 0.9300 .
C15 H15A 0.9300 .
C14 H14A 0.9300 .
C13 H13A 0.9300 .
C11 C8 1.406(16) .
C11 H11A 0.9300 .
C10 H10A 0.9300 .
C7 C5 1.342(17) .
C7 H7A 0.9300 .
C6 H6A 0.9300 .
C5 H5A 0.9300 .
C4 C1 1.365(17) .
C4 C2 1.373(18) 2_666
C4 H4A 0.9300 .
C3 C1 1.510(17) .
C3 H3A 0.9700 .
C3 H3B 0.9700 .
C2 C4 1.373(18) 2_666
C2 C1 1.400(15) .
C2 H2A 0.9300 .
N8 C27 1.325(16) .
N8 C26 1.360(15) .
N8 C25 1.482(16) .
C28 C27 1.302(19) .
C28 N7 1.36(2) .
C28 H28A 0.9300 .
N7 C26 1.352(19) .
C27 H27A 0.9300 .
C26 H26A 0.9300 .
C25 C22 1.501(16) .
C25 H25A 0.9700 .
C25 H25B 0.9700 .
C24 C23 1.377(18) 2_554
C24 C22 1.378(17) .
C24 H24A 0.9300 .
C23 C24 1.377(18) 2_554
C23 C22 1.401(16) .
C23 H23A 0.9300 .
C9 N6 1.479(15) 1_666
C9 C8 1.519(16) .
C9 H9A 0.9700 .
C9 H9B 0.9700 .
